data_4301499
loop_
_publ_author_name
'Fuyan Han'
'Jie Zhang'
'Yanan Han'
'Zhengxing Zhang'
'Zhenxia Chen'
'Linhong Weng'
'Xigeng Zhou'

_publ_section_title
;
Synthesis of Mixed Cp/TpMe2 Lanthanide Complexes from Lanthanocene
Precursors and their Structures and Reactivities
;
_journal_name_full 'Inorganic Chemistry'
_journal_page_first 1774
_journal_page_last 1781
_journal_paper_doi 10.1021/ic802094q
_journal_volume 48
_journal_year 2009
_chemical_formula_sum 'C40 H54 B2 N16 O Yb2'
_chemical_formula_weight 1142.69
_chemical_name_systematic
; 
 ? 
;
_space_group_IT_number 14
_symmetry_cell_setting monoclinic
_symmetry_space_group_name_Hall '-P 2yn'
_symmetry_space_group_name_H-M 'P 1 21/n 1'
_atom_sites_solution_hydrogens geom
_atom_sites_solution_primary direct
_atom_sites_solution_secondary difmap
_audit_creation_method SHELXL-97
_cell_angle_alpha 90.00
_cell_angle_beta 115.328(5)
_cell_angle_gamma 90.00
_cell_formula_units_Z 4
_cell_length_a 14.988(6)
_cell_length_b 20.357(8)
_cell_length_c 17.065(7)
_cell_measurement_reflns_used 917
_cell_measurement_temperature 293(2)
_cell_measurement_theta_max 25.951
_cell_measurement_theta_min 2.398
_cell_volume 4706(3)
_computing_cell_refinement 'Bruker SMART'
_computing_data_collection 'Bruker SMART'
_computing_data_reduction 'Bruker SHELXTL'
_computing_molecular_graphics 'Bruker SHELXTL'
_computing_publication_material 'Bruker SHELXTL'
_computing_structure_refinement 'SHELXL-97 (Sheldrick, 1997)'
_computing_structure_solution 'SHELXS-97 (Sheldrick, 1990)'
_diffrn_ambient_temperature 293(2)
_diffrn_measured_fraction_theta_full 0.996
_diffrn_measured_fraction_theta_max 0.996
_diffrn_measurement_device_type 'CCD area detector'
_diffrn_measurement_method 'phi and omega scans'
_diffrn_radiation_monochromator graphite
_diffrn_radiation_source 'fine-focus sealed tube'
_diffrn_radiation_type MoK\a
_diffrn_radiation_wavelength 0.71073
_diffrn_reflns_av_R_equivalents 0.0469
_diffrn_reflns_av_sigmaI/netI 0.0589
_diffrn_reflns_limit_h_max 17
_diffrn_reflns_limit_h_min -17
_diffrn_reflns_limit_k_max 21
_diffrn_reflns_limit_k_min -24
_diffrn_reflns_limit_l_max 19
_diffrn_reflns_limit_l_min -20
_diffrn_reflns_number 19198
_diffrn_reflns_theta_full 25.01
_diffrn_reflns_theta_max 25.01
_diffrn_reflns_theta_min 1.52
_exptl_absorpt_coefficient_mu 3.999
_exptl_absorpt_correction_T_max 0.7403
_exptl_absorpt_correction_T_min 0.6454
_exptl_absorpt_correction_type multi-scan
_exptl_absorpt_process_details sadabs
_exptl_crystal_colour orange-yellow
_exptl_crystal_density_diffrn 1.613
_exptl_crystal_density_method 'not measured'
_exptl_crystal_description block
_exptl_crystal_F_000 2256
_exptl_crystal_size_max 0.12
_exptl_crystal_size_mid 0.10
_exptl_crystal_size_min 0.08
_refine_diff_density_max 1.168
_refine_diff_density_min -0.827
_refine_diff_density_rms 0.108
_refine_ls_extinction_method none
_refine_ls_goodness_of_fit_ref 0.947
_refine_ls_hydrogen_treatment mixed
_refine_ls_matrix_type full
_refine_ls_number_parameters 562
_refine_ls_number_reflns 8278
_refine_ls_number_restraints 2
_refine_ls_restrained_S_all 0.947
_refine_ls_R_factor_all 0.0506
_refine_ls_R_factor_gt 0.0324
_refine_ls_shift/su_max 0.002
_refine_ls_shift/su_mean 0.000
_refine_ls_structure_factor_coef Fsqd
_refine_ls_weighting_details 'calc w=1/[\s^2^(Fo^2^)+(0.0277P)^2^+0.0000P] where P=(Fo^2^+2Fc^2^)/3'
_refine_ls_weighting_scheme calc
_refine_ls_wR_factor_gt 0.0662
_refine_ls_wR_factor_ref 0.0706
_reflns_number_gt 6196
_reflns_number_total 8278
_reflns_threshold_expression >2sigma(I)
_cod_data_source_file ic802094q_si_001_10.cif
_cod_data_source_block f81016b
_cod_depositor_comments
;
The following automatic conversions were performed:
'_symmetry_cell_setting' value 'Monoclinic' changed to 'monoclinic'
according to '/home/saulius/struct/CIF-dictionaries/cif_core.dic'
dictionary named 'cif_core.dic' version 2.4.1 from 2010-06-29.

Automatic conversion script
Id: cif_fix_enum 1527 2010-12-29 10:47:43Z saulius 
;
_cod_original_sg_symbol_H-M 'P 21/n'
_cod_database_code 4301499

loop_
_symmetry_equiv_pos_as_xyz
'x, y, z'
'-x+1/2, y+1/2, -z+1/2'
'-x, -y, -z'
'x-1/2, -y-1/2, z-1/2'

loop_
_atom_site_label
_atom_site_type_symbol
_atom_site_fract_x
_atom_site_fract_y
_atom_site_fract_z
_atom_site_U_iso_or_equiv
_atom_site_adp_type
_atom_site_occupancy
_atom_site_symmetry_multiplicity
_atom_site_calc_flag
_atom_site_refinement_flags
_atom_site_disorder_assembly
_atom_site_disorder_group
Yb1 Yb 0.167449(17) 0.641421(11) 1.001232(15) 0.03361(8) Uani 1 1 d . . .
Yb2 Yb 0.222294(17) 0.627116(11) 0.823415(15) 0.03503(8) Uani 1 1 d . . .
B1 B 0.1302(5) 0.6282(3) 1.1920(4) 0.0376(16) Uani 1 1 d D . .
H1' H 0.126(3) 0.621(2) 1.2536(19) 0.045 Uiso 1 1 d D . .
B2 B 0.2394(6) 0.5955(4) 0.6265(5) 0.060(2) Uani 1 1 d D . .
H2' H 0.247(4) 0.586(3) 0.567(2) 0.072 Uiso 1 1 d D . .
N1 N 0.0394(3) 0.6035(2) 1.1165(3) 0.0400(11) Uani 1 1 d . . .
N2 N 0.0319(3) 0.6053(2) 1.0327(3) 0.0405(11) Uani 1 1 d . . .
N3 N 0.2211(3) 0.5838(2) 1.2027(3) 0.0394(11) Uani 1 1 d . . .
N4 N 0.2483(3) 0.5791(2) 1.1351(3) 0.0391(11) Uani 1 1 d . . .
N5 N 0.1519(3) 0.7008(2) 1.1813(3) 0.0414(11) Uani 1 1 d . . .
N6 N 0.1673(3) 0.7217(2) 1.1108(3) 0.0428(12) Uani 1 1 d . . .
N7 N 0.3158(4) 0.6905(3) 1.0296(3) 0.0473(14) Uani 1 1 d . . .
H7' H 0.329(5) 0.709(3) 1.068(4) 0.057 Uiso 1 1 d . . .
N8 N 0.3817(3) 0.6549(2) 0.9363(3) 0.0414(11) Uani 1 1 d . . .
N9 N 0.2873(4) 0.6610(3) 0.6609(3) 0.0540(14) Uani 1 1 d . . .
N10 N 0.2833(3) 0.6914(2) 0.7323(3) 0.0445(12) Uani 1 1 d . . .
N11 N 0.2906(4) 0.5401(3) 0.6912(3) 0.0578(14) Uani 1 1 d . . .
N12 N 0.2955(4) 0.5400(2) 0.7734(3) 0.0483(13) Uani 1 1 d . . .
N13 N 0.1288(4) 0.5971(2) 0.6089(3) 0.0495(12) Uani 1 1 d . . .
N14 N 0.1013(3) 0.6042(2) 0.6761(3) 0.0453(12) Uani 1 1 d . . .
N15 N 0.1372(4) 0.7216(2) 0.8144(3) 0.0439(13) Uani 1 1 d . . .
H15' H 0.141(4) 0.738(3) 0.774(4) 0.053 Uiso 1 1 d . . .
N16 N 0.0546(3) 0.71939(19) 0.9016(3) 0.0369(11) Uani 1 1 d . . .
O1 O 0.1735(2) 0.58611(16) 0.9057(2) 0.0383(9) Uani 1 1 d . . .
C1 C -0.0563(5) 0.5614(3) 1.1956(4) 0.0622(19) Uani 1 1 d . . .
H1A H -0.0007 0.5781 1.2452 0.093 Uiso 1 1 calc R . .
H1B H -0.0612 0.5148 1.2016 0.093 Uiso 1 1 calc R . .
H1C H -0.1155 0.5823 1.1917 0.093 Uiso 1 1 calc R . .
C2 C -0.0429(4) 0.5755(3) 1.1155(4) 0.0441(14) Uani 1 1 d . . .
C3 C -0.1035(4) 0.5608(3) 1.0310(4) 0.0512(16) Uani 1 1 d . . .
H3A H -0.1658 0.5419 1.0107 0.061 Uiso 1 1 calc R . .
C4 C -0.0563(4) 0.5788(2) 0.9821(4) 0.0426(14) Uani 1 1 d . . .
C5 C -0.0893(4) 0.5734(3) 0.8863(4) 0.0570(17) Uani 1 1 d . . .
H5A H -0.0389 0.5906 0.8714 0.086 Uiso 1 1 calc R . .
H5B H -0.1491 0.5979 0.8567 0.086 Uiso 1 1 calc R . .
H5C H -0.1009 0.5281 0.8693 0.086 Uiso 1 1 calc R . .
C6 C 0.2695(5) 0.5381(3) 1.3509(4) 0.076(2) Uani 1 1 d . . .
H6A H 0.2163 0.5652 1.3495 0.113 Uiso 1 1 calc R . .
H6B H 0.3301 0.5519 1.3977 0.113 Uiso 1 1 calc R . .
H6C H 0.2567 0.4931 1.3594 0.113 Uiso 1 1 calc R . .
C7 C 0.2778(5) 0.5446(3) 1.2676(4) 0.0501(16) Uani 1 1 d . . .
C8 C 0.3440(5) 0.5146(3) 1.2434(4) 0.0543(17) Uani 1 1 d . . .
H8A H 0.3932 0.4850 1.2762 0.065 Uiso 1 1 calc R . .
C9 C 0.3237(4) 0.5366(3) 1.1613(4) 0.0487(15) Uani 1 1 d . . .
C10 C 0.3735(5) 0.5216(3) 1.1045(4) 0.071(2) Uani 1 1 d . . .
H10A H 0.3415 0.5452 1.0509 0.107 Uiso 1 1 calc R . .
H10B H 0.3697 0.4753 1.0930 0.107 Uiso 1 1 calc R . .
H10C H 0.4415 0.5347 1.1330 0.107 Uiso 1 1 calc R . .
C11 C 0.1392(6) 0.7480(4) 1.3115(5) 0.084(2) Uani 1 1 d . . .
H11A H 0.1297 0.7029 1.3225 0.126 Uiso 1 1 calc R . .
H11B H 0.0827 0.7732 1.3058 0.126 Uiso 1 1 calc R . .
H11C H 0.1970 0.7648 1.3589 0.126 Uiso 1 1 calc R . .
C12 C 0.1522(5) 0.7527(3) 1.2293(4) 0.0535(17) Uani 1 1 d . . .
C13 C 0.1681(5) 0.8071(3) 1.1903(4) 0.0632(19) Uani 1 1 d . . .
H13A H 0.1728 0.8502 1.2099 0.076 Uiso 1 1 calc R . .
C14 C 0.1758(4) 0.7869(3) 1.1181(4) 0.0498(15) Uani 1 1 d . . .
C15 C 0.1884(5) 0.8283(3) 1.0505(4) 0.070(2) Uani 1 1 d . . .
H15A H 0.1917 0.8003 1.0065 0.106 Uiso 1 1 calc R . .
H15B H 0.2482 0.8533 1.0771 0.106 Uiso 1 1 calc R . .
H15C H 0.1332 0.8576 1.0248 0.106 Uiso 1 1 calc R . .
C16 C 0.3914(4) 0.6891(3) 1.0086(4) 0.0428(14) Uani 1 1 d . . .
C17 C 0.4831(4) 0.7228(3) 1.0576(4) 0.0535(16) Uani 1 1 d . . .
H17A H 0.4894 0.7491 1.1043 0.064 Uiso 1 1 calc R . .
C18 C 0.5596(5) 0.7166(3) 1.0366(5) 0.0639(19) Uani 1 1 d . . .
H18A H 0.6188 0.7379 1.0697 0.077 Uiso 1 1 calc R . .
C19 C 0.5514(5) 0.6790(3) 0.9667(5) 0.0647(19) Uani 1 1 d . . .
H19A H 0.6042 0.6739 0.9523 0.078 Uiso 1 1 calc R . .
C20 C 0.4624(5) 0.6495(3) 0.9194(4) 0.0551(17) Uani 1 1 d . . .
H20A H 0.4566 0.6239 0.8723 0.066 Uiso 1 1 calc R . .
C21 C 0.3496(8) 0.6849(5) 0.5498(6) 0.160(5) Uani 1 1 d . . .
H21A H 0.3238 0.6418 0.5300 0.241 Uiso 1 1 calc R . .
H21B H 0.4188 0.6858 0.5636 0.241 Uiso 1 1 calc R . .
H21C H 0.3155 0.7164 0.5051 0.241 Uiso 1 1 calc R . .
C22 C 0.3350(6) 0.7016(4) 0.6294(5) 0.080(2) Uani 1 1 d . . .
C23 C 0.3599(6) 0.7568(4) 0.6773(5) 0.081(2) Uani 1 1 d . . .
H23A H 0.3919 0.7932 0.6682 0.097 Uiso 1 1 calc R . .
C24 C 0.3291(5) 0.7496(3) 0.7428(4) 0.0537(16) Uani 1 1 d . . .
C25 C 0.3406(5) 0.7959(3) 0.8140(4) 0.0651(19) Uani 1 1 d . . .
H25A H 0.3107 0.7774 0.8487 0.098 Uiso 1 1 calc R . .
H25B H 0.3089 0.8368 0.7897 0.098 Uiso 1 1 calc R . .
H25C H 0.4095 0.8035 0.8495 0.098 Uiso 1 1 calc R . .
C26 C 0.3391(7) 0.4676(5) 0.5970(5) 0.129(4) Uani 1 1 d . . .
H26A H 0.3113 0.5029 0.5563 0.194 Uiso 1 1 calc R . .
H26B H 0.3045 0.4276 0.5726 0.194 Uiso 1 1 calc R . .
H26C H 0.4076 0.4626 0.6095 0.194 Uiso 1 1 calc R . .
C27 C 0.3296(5) 0.4832(4) 0.6795(5) 0.076(2) Uani 1 1 d . . .
C28 C 0.3585(5) 0.4469(4) 0.7530(5) 0.084(2) Uani 1 1 d . . .
H28A H 0.3868 0.4053 0.7630 0.101 Uiso 1 1 calc R . .
C29 C 0.3372(5) 0.4845(3) 0.8094(4) 0.0563(17) Uani 1 1 d . . .
C30 C 0.3553(5) 0.4687(3) 0.9010(5) 0.079(2) Uani 1 1 d . . .
H30A H 0.3315 0.5041 0.9241 0.119 Uiso 1 1 calc R . .
H30B H 0.4248 0.4629 0.9357 0.119 Uiso 1 1 calc R . .
H30C H 0.3211 0.4289 0.9016 0.119 Uiso 1 1 calc R . .
C31 C 0.0517(6) 0.5848(4) 0.4486(4) 0.084(2) Uani 1 1 d . . .
H31A H 0.1194 0.5827 0.4575 0.126 Uiso 1 1 calc R . .
H31B H 0.0201 0.6216 0.4122 0.126 Uiso 1 1 calc R . .
H31C H 0.0185 0.5451 0.4213 0.126 Uiso 1 1 calc R . .
C32 C 0.0475(5) 0.5925(3) 0.5336(4) 0.0567(17) Uani 1 1 d . . .
C33 C -0.0330(5) 0.5970(3) 0.5513(4) 0.0618(18) Uani 1 1 d . . .
H33A H -0.0990 0.5958 0.5115 0.074 Uiso 1 1 calc R . .
C34 C 0.0032(4) 0.6036(3) 0.6401(4) 0.0475(15) Uani 1 1 d . . .
C35 C -0.0498(5) 0.6103(3) 0.6964(5) 0.070(2) Uani 1 1 d . . .
H35A H -0.0026 0.6141 0.7559 0.105 Uiso 1 1 calc R . .
H35B H -0.0903 0.5722 0.6897 0.105 Uiso 1 1 calc R . .
H35C H -0.0907 0.6488 0.6799 0.105 Uiso 1 1 calc R . .
C36 C 0.0659(4) 0.7449(2) 0.8325(4) 0.0370(13) Uani 1 1 d . . .
C37 C -0.0008(4) 0.7943(3) 0.7823(4) 0.0494(16) Uani 1 1 d . . .
H37A H 0.0079 0.8133 0.7366 0.059 Uiso 1 1 calc R . .
C38 C -0.0752(5) 0.8142(3) 0.7988(4) 0.0627(19) Uani 1 1 d . . .
H38A H -0.1187 0.8460 0.7641 0.075 Uiso 1 1 calc R . .
C39 C -0.0878(5) 0.7873(3) 0.8676(5) 0.067(2) Uani 1 1 d . . .
H39A H -0.1396 0.8003 0.8804 0.081 Uiso 1 1 calc R . .
C40 C -0.0217(4) 0.7411(3) 0.9160(4) 0.0526(16) Uani 1 1 d . . .
H40A H -0.0300 0.7232 0.9626 0.063 Uiso 1 1 calc R . .

loop_
_atom_site_aniso_label
_atom_site_aniso_U_11
_atom_site_aniso_U_22
_atom_site_aniso_U_33
_atom_site_aniso_U_23
_atom_site_aniso_U_13
_atom_site_aniso_U_12
Yb1 0.03312(14) 0.03496(14) 0.03433(15) 0.00187(10) 0.01593(11) -0.00033(10)
Yb2 0.03622(15) 0.03647(14) 0.03553(15) 0.00096(10) 0.01835(12) 0.00301(11)
B1 0.043(4) 0.050(4) 0.030(4) -0.006(3) 0.024(3) -0.017(3)
B2 0.070(6) 0.076(6) 0.048(5) -0.005(4) 0.038(5) 0.019(5)
N1 0.041(3) 0.043(3) 0.038(3) 0.002(2) 0.020(2) -0.005(2)
N2 0.039(3) 0.043(3) 0.040(3) -0.001(2) 0.017(2) -0.005(2)
N3 0.044(3) 0.034(3) 0.036(3) 0.006(2) 0.013(2) -0.005(2)
N4 0.038(3) 0.038(3) 0.038(3) 0.000(2) 0.014(2) -0.004(2)
N5 0.045(3) 0.043(3) 0.039(3) -0.006(2) 0.020(2) -0.002(2)
N6 0.049(3) 0.038(3) 0.043(3) -0.002(2) 0.021(3) -0.006(2)
N7 0.043(3) 0.055(4) 0.047(4) -0.005(2) 0.022(3) -0.011(2)
N8 0.033(3) 0.048(3) 0.045(3) 0.008(2) 0.018(2) 0.003(2)
N9 0.046(3) 0.084(4) 0.041(3) 0.003(3) 0.028(3) -0.004(3)
N10 0.047(3) 0.052(3) 0.040(3) 0.008(2) 0.024(3) 0.002(2)
N11 0.054(3) 0.072(4) 0.045(4) -0.013(3) 0.019(3) 0.017(3)
N12 0.057(3) 0.045(3) 0.048(3) -0.001(2) 0.028(3) 0.016(2)
N13 0.054(3) 0.052(3) 0.038(3) -0.007(2) 0.015(3) 0.000(2)
N14 0.042(3) 0.049(3) 0.042(3) -0.006(2) 0.015(3) -0.002(2)
N15 0.045(3) 0.043(3) 0.051(4) 0.012(2) 0.028(3) 0.013(2)
N16 0.041(3) 0.035(2) 0.039(3) 0.003(2) 0.020(2) 0.009(2)
O1 0.046(2) 0.037(2) 0.035(2) -0.0031(16) 0.020(2) -0.0053(17)
C1 0.066(5) 0.066(4) 0.070(5) 0.006(4) 0.044(4) -0.009(3)
C2 0.045(4) 0.041(3) 0.054(4) 0.004(3) 0.029(3) -0.004(3)
C3 0.038(4) 0.052(4) 0.066(5) 0.000(3) 0.025(4) -0.013(3)
C4 0.046(4) 0.035(3) 0.048(4) -0.003(3) 0.021(3) -0.008(3)
C5 0.051(4) 0.062(4) 0.050(4) -0.006(3) 0.013(3) -0.015(3)
C6 0.093(6) 0.083(5) 0.045(5) 0.024(4) 0.024(4) -0.002(4)
C7 0.057(4) 0.042(4) 0.040(4) 0.004(3) 0.010(3) -0.013(3)
C8 0.057(4) 0.038(4) 0.049(4) 0.011(3) 0.004(3) 0.004(3)
C9 0.045(4) 0.044(4) 0.049(4) -0.006(3) 0.013(3) 0.001(3)
C10 0.052(4) 0.080(5) 0.070(5) 0.001(4) 0.015(4) 0.023(4)
C11 0.103(6) 0.091(6) 0.071(6) -0.022(4) 0.050(5) 0.004(5)
C12 0.058(4) 0.054(4) 0.053(4) -0.013(3) 0.027(4) 0.004(3)
C13 0.084(5) 0.039(4) 0.061(5) -0.015(3) 0.026(4) -0.002(3)
C14 0.050(4) 0.038(4) 0.054(4) -0.004(3) 0.015(3) -0.005(3)
C15 0.089(6) 0.042(4) 0.069(5) 0.006(3) 0.023(4) -0.011(4)
C16 0.042(4) 0.043(3) 0.042(4) 0.010(3) 0.017(3) -0.002(3)
C17 0.047(4) 0.057(4) 0.052(4) 0.002(3) 0.017(3) -0.010(3)
C18 0.040(4) 0.081(5) 0.059(5) 0.007(4) 0.010(4) -0.020(3)
C19 0.042(4) 0.090(5) 0.069(5) 0.022(4) 0.029(4) -0.004(4)
C20 0.050(4) 0.063(4) 0.059(5) 0.013(3) 0.030(4) 0.006(3)
C21 0.238(13) 0.210(11) 0.107(9) -0.048(8) 0.145(10) -0.087(10)
C22 0.088(6) 0.108(7) 0.062(5) -0.005(5) 0.048(5) -0.027(5)
C23 0.093(6) 0.090(6) 0.070(6) 0.011(4) 0.045(5) -0.035(5)
C24 0.049(4) 0.052(4) 0.060(5) 0.006(3) 0.023(4) -0.005(3)
C25 0.074(5) 0.047(4) 0.082(6) -0.003(4) 0.040(4) -0.012(3)
C26 0.121(8) 0.177(10) 0.081(7) -0.048(6) 0.035(6) 0.066(7)
C27 0.062(5) 0.093(6) 0.060(5) -0.033(4) 0.013(4) 0.026(4)
C28 0.071(5) 0.074(5) 0.084(6) -0.023(5) 0.010(5) 0.032(4)
C29 0.047(4) 0.048(4) 0.064(5) -0.005(3) 0.014(4) 0.012(3)
C30 0.092(6) 0.056(4) 0.086(6) 0.018(4) 0.035(5) 0.027(4)
C31 0.103(6) 0.096(6) 0.033(4) -0.002(4) 0.010(4) 0.010(5)
C32 0.072(5) 0.042(4) 0.042(4) -0.001(3) 0.011(4) 0.006(3)
C33 0.046(4) 0.060(4) 0.056(5) 0.004(3) 0.000(4) -0.001(3)
C34 0.045(4) 0.038(3) 0.058(4) 0.004(3) 0.021(3) -0.001(3)
C35 0.042(4) 0.067(5) 0.093(6) 0.005(4) 0.021(4) -0.002(3)
C36 0.041(3) 0.031(3) 0.039(4) -0.001(2) 0.017(3) -0.001(3)
C37 0.061(4) 0.041(3) 0.049(4) 0.012(3) 0.026(3) 0.017(3)
C38 0.072(5) 0.061(4) 0.056(5) 0.014(3) 0.028(4) 0.031(4)
C39 0.062(5) 0.074(5) 0.075(6) 0.014(4) 0.039(4) 0.035(4)
C40 0.057(4) 0.055(4) 0.055(4) 0.001(3) 0.033(4) 0.009(3)

loop_
_atom_type_symbol
_atom_type_description
_atom_type_scat_dispersion_real
_atom_type_scat_dispersion_imag
_atom_type_scat_source
C C 0.0033 0.0016 'International Tables Vol C Tables 4.2.6.8 and 6.1.1.4'
H H 0.0000 0.0000 'International Tables Vol C Tables 4.2.6.8 and 6.1.1.4'
B B 0.0013 0.0007 'International Tables Vol C Tables 4.2.6.8 and 6.1.1.4'
N N 0.0061 0.0033 'International Tables Vol C Tables 4.2.6.8 and 6.1.1.4'
O O 0.0106 0.0060 'International Tables Vol C Tables 4.2.6.8 and 6.1.1.4'
Yb Yb -0.3850 5.5486 'International Tables Vol C Tables 4.2.6.8 and 6.1.1.4'

loop_
_geom_angle_atom_site_label_1
_geom_angle_atom_site_label_2
_geom_angle_atom_site_label_3
_geom_angle
_geom_angle_site_symmetry_1
_geom_angle_site_symmetry_3
_geom_angle_publ_flag
O1 Yb1 N7 92.22(15) . . ?
O1 Yb1 N16 93.35(14) . . ?
N7 Yb1 N16 100.76(18) . . ?
O1 Yb1 N2 109.98(14) . . ?
N7 Yb1 N2 155.99(16) . . ?
N16 Yb1 N2 87.36(15) . . ?
O1 Yb1 N4 106.93(14) . . ?
N7 Yb1 N4 88.90(17) . . ?
N16 Yb1 N4 157.25(14) . . ?
N2 Yb1 N4 76.24(15) . . ?
O1 Yb1 N6 172.54(14) . . ?
N7 Yb1 N6 82.41(15) . . ?
N16 Yb1 N6 82.62(15) . . ?
N2 Yb1 N6 76.22(14) . . ?
N4 Yb1 N6 78.27(15) . . ?
O1 Yb1 Yb2 30.50(9) . . ?
N7 Yb1 Yb2 69.56(12) . . ?
N16 Yb1 Yb2 78.25(10) . . ?
N2 Yb1 Yb2 134.45(11) . . ?
N4 Yb1 Yb2 124.50(10) . . ?
N6 Yb1 Yb2 142.05(10) . . ?
O1 Yb1 H7' 107.0(13) . . ?
N7 Yb1 H7' 15.0(13) . . ?
N16 Yb1 H7' 101.6(15) . . ?
N2 Yb1 H7' 141.3(13) . . ?
N4 Yb1 H7' 82.6(15) . . ?
N6 Yb1 H7' 67.9(13) . . ?
Yb2 Yb1 H7' 84.2(13) . . ?
O1 Yb2 N15 92.10(14) . . ?
O1 Yb2 N8 94.06(14) . . ?
N15 Yb2 N8 101.03(17) . . ?
O1 Yb2 N12 107.18(15) . . ?
N15 Yb2 N12 156.82(17) . . ?
N8 Yb2 N12 90.55(16) . . ?
O1 Yb2 N14 107.89(15) . . ?
N15 Yb2 N14 86.80(17) . . ?
N8 Yb2 N14 156.49(15) . . ?
N12 Yb2 N14 75.26(16) . . ?
O1 Yb2 N10 172.47(14) . . ?
N15 Yb2 N10 81.90(15) . . ?
N8 Yb2 N10 82.70(16) . . ?
N12 Yb2 N10 79.72(16) . . ?
N14 Yb2 N10 76.46(16) . . ?
O1 Yb2 Yb1 30.40(9) . . ?
N15 Yb2 Yb1 69.71(12) . . ?
N8 Yb2 Yb1 78.82(11) . . ?
N12 Yb2 Yb1 132.81(11) . . ?
N14 Yb2 Yb1 124.55(11) . . ?
N10 Yb2 Yb1 142.09(11) . . ?
O1 Yb2 H15' 109.5(12) . . ?
N15 Yb2 H15' 17.9(11) . . ?
N8 Yb2 H15' 103.1(14) . . ?
N12 Yb2 H15' 139.6(12) . . ?
N14 Yb2 H15' 77.8(14) . . ?
N10 Yb2 H15' 64.9(12) . . ?
Yb1 Yb2 H15' 87.4(12) . . ?
N1 B1 N5 112.2(5) . . ?
N1 B1 N3 109.1(4) . . ?
N5 B1 N3 110.4(4) . . ?
N1 B1 H1' 112(3) . . ?
N5 B1 H1' 111(2) . . ?
N3 B1 H1' 102(2) . . ?
N9 B2 N11 111.2(6) . . ?
N9 B2 N13 110.3(5) . . ?
N11 B2 N13 108.5(6) . . ?
N9 B2 H2' 108(3) . . ?
N11 B2 H2' 108(3) . . ?
N13 B2 H2' 111(3) . . ?
C2 N1 N2 109.1(4) . . ?
C2 N1 B1 129.6(5) . . ?
N2 N1 B1 121.2(4) . . ?
C4 N2 N1 105.9(4) . . ?
C4 N2 Yb1 131.8(4) . . ?
N1 N2 Yb1 122.0(3) . . ?
C7 N3 N4 109.9(5) . . ?
C7 N3 B1 130.5(5) . . ?
N4 N3 B1 119.4(4) . . ?
C9 N4 N3 105.9(4) . . ?
C9 N4 Yb1 131.3(4) . . ?
N3 N4 Yb1 122.7(3) . . ?
C12 N5 N6 109.4(5) . . ?
C12 N5 B1 129.2(5) . . ?
N6 N5 B1 121.2(4) . . ?
C14 N6 N5 105.6(4) . . ?
C14 N6 Yb1 133.9(4) . . ?
N5 N6 Yb1 120.5(3) . . ?
C16 N7 Yb1 142.9(4) . . ?
C16 N7 H7' 108(5) . . ?
Yb1 N7 H7' 108(5) . . ?
C20 N8 C16 118.0(5) . . ?
C20 N8 Yb2 118.6(4) . . ?
C16 N8 Yb2 121.8(3) . . ?
C22 N9 N10 107.9(5) . . ?
C22 N9 B2 129.2(6) . . ?
N10 N9 B2 122.8(5) . . ?
C24 N10 N9 107.4(4) . . ?
C24 N10 Yb2 133.2(4) . . ?
N9 N10 Yb2 118.7(3) . . ?
C27 N11 N12 108.2(5) . . ?
C27 N11 B2 129.7(6) . . ?
N12 N11 B2 121.9(5) . . ?
C29 N12 N11 106.6(5) . . ?
C29 N12 Yb2 131.6(4) . . ?
N11 N12 Yb2 121.6(3) . . ?
C32 N13 N14 109.3(5) . . ?
C32 N13 B2 129.8(6) . . ?
N14 N13 B2 120.9(5) . . ?
C34 N14 N13 106.2(5) . . ?
C34 N14 Yb2 131.8(4) . . ?
N13 N14 Yb2 121.5(3) . . ?
C36 N15 Yb2 140.8(4) . . ?
C36 N15 H15' 115(4) . . ?
Yb2 N15 H15' 99(4) . . ?
C40 N16 C36 117.6(5) . . ?
C40 N16 Yb1 118.9(4) . . ?
C36 N16 Yb1 123.4(3) . . ?
Yb1 O1 Yb2 119.10(16) . . ?
C2 C1 H1A 109.5 . . ?
C2 C1 H1B 109.5 . . ?
H1A C1 H1B 109.5 . . ?
C2 C1 H1C 109.5 . . ?
H1A C1 H1C 109.5 . . ?
H1B C1 H1C 109.5 . . ?
N1 C2 C3 107.2(5) . . ?
N1 C2 C1 123.3(6) . . ?
C3 C2 C1 129.4(5) . . ?
C4 C3 C2 107.7(5) . . ?
C4 C3 H3A 126.1 . . ?
C2 C3 H3A 126.1 . . ?
N2 C4 C3 110.1(5) . . ?
N2 C4 C5 120.3(5) . . ?
C3 C4 C5 129.6(6) . . ?
C4 C5 H5A 109.5 . . ?
C4 C5 H5B 109.5 . . ?
H5A C5 H5B 109.5 . . ?
C4 C5 H5C 109.5 . . ?
H5A C5 H5C 109.5 . . ?
H5B C5 H5C 109.5 . . ?
C7 C6 H6A 109.5 . . ?
C7 C6 H6B 109.5 . . ?
H6A C6 H6B 109.5 . . ?
C7 C6 H6C 109.5 . . ?
H6A C6 H6C 109.5 . . ?
H6B C6 H6C 109.5 . . ?
N3 C7 C8 107.6(5) . . ?
N3 C7 C6 124.3(6) . . ?
C8 C7 C6 128.1(6) . . ?
C7 C8 C9 106.8(5) . . ?
C7 C8 H8A 126.6 . . ?
C9 C8 H8A 126.6 . . ?
N4 C9 C8 109.8(5) . . ?
N4 C9 C10 120.1(6) . . ?
C8 C9 C10 130.0(6) . . ?
C9 C10 H10A 109.5 . . ?
C9 C10 H10B 109.5 . . ?
H10A C10 H10B 109.5 . . ?
C9 C10 H10C 109.5 . . ?
H10A C10 H10C 109.5 . . ?
H10B C10 H10C 109.5 . . ?
C12 C11 H11A 109.5 . . ?
C12 C11 H11B 109.5 . . ?
H11A C11 H11B 109.5 . . ?
C12 C11 H11C 109.5 . . ?
H11A C11 H11C 109.5 . . ?
H11B C11 H11C 109.5 . . ?
N5 C12 C13 107.3(5) . . ?
N5 C12 C11 123.7(6) . . ?
C13 C12 C11 128.9(6) . . ?
C14 C13 C12 107.4(5) . . ?
C14 C13 H13A 126.3 . . ?
C12 C13 H13A 126.3 . . ?
N6 C14 C13 110.2(5) . . ?
N6 C14 C15 121.7(5) . . ?
C13 C14 C15 128.1(6) . . ?
C14 C15 H15A 109.5 . . ?
C14 C15 H15B 109.5 . . ?
H15A C15 H15B 109.5 . . ?
C14 C15 H15C 109.5 . . ?
H15A C15 H15C 109.5 . . ?
H15B C15 H15C 109.5 . . ?
N7 C16 N8 118.6(5) . . ?
N7 C16 C17 123.1(6) . . ?
N8 C16 C17 118.3(5) . . ?
C18 C17 C16 120.6(6) . . ?
C18 C17 H17A 119.7 . . ?
C16 C17 H17A 119.7 . . ?
C17 C18 C19 120.8(6) . . ?
C17 C18 H18A 119.6 . . ?
C19 C18 H18A 119.6 . . ?
C20 C19 C18 117.3(6) . . ?
C20 C19 H19A 121.4 . . ?
C18 C19 H19A 121.4 . . ?
N8 C20 C19 124.7(6) . . ?
N8 C20 H20A 117.6 . . ?
C19 C20 H20A 117.6 . . ?
C22 C21 H21A 109.5 . . ?
C22 C21 H21B 109.5 . . ?
H21A C21 H21B 109.5 . . ?
C22 C21 H21C 109.5 . . ?
H21A C21 H21C 109.5 . . ?
H21B C21 H21C 109.5 . . ?
N9 C22 C23 109.1(6) . . ?
N9 C22 C21 122.0(7) . . ?
C23 C22 C21 128.9(7) . . ?
C22 C23 C24 107.4(6) . . ?
C22 C23 H23A 126.3 . . ?
C24 C23 H23A 126.3 . . ?
N10 C24 C23 108.2(6) . . ?
N10 C24 C25 122.8(5) . . ?
C23 C24 C25 129.0(6) . . ?
C24 C25 H25A 109.5 . . ?
C24 C25 H25B 109.5 . . ?
H25A C25 H25B 109.5 . . ?
C24 C25 H25C 109.5 . . ?
H25A C25 H25C 109.5 . . ?
H25B C25 H25C 109.5 . . ?
C27 C26 H26A 109.5 . . ?
C27 C26 H26B 109.5 . . ?
H26A C26 H26B 109.5 . . ?
C27 C26 H26C 109.5 . . ?
H26A C26 H26C 109.5 . . ?
H26B C26 H26C 109.5 . . ?
N11 C27 C28 108.5(6) . . ?
N11 C27 C26 122.5(7) . . ?
C28 C27 C26 129.0(7) . . ?
C27 C28 C29 105.5(6) . . ?
C27 C28 H28A 127.3 . . ?
C29 C28 H28A 127.3 . . ?
N12 C29 C28 111.2(7) . . ?
N12 C29 C30 120.6(6) . . ?
C28 C29 C30 128.2(6) . . ?
C29 C30 H30A 109.5 . . ?
C29 C30 H30B 109.5 . . ?
H30A C30 H30B 109.5 . . ?
C29 C30 H30C 109.5 . . ?
H30A C30 H30C 109.5 . . ?
H30B C30 H30C 109.5 . . ?
C32 C31 H31A 109.5 . . ?
C32 C31 H31B 109.5 . . ?
H31A C31 H31B 109.5 . . ?
C32 C31 H31C 109.5 . . ?
H31A C31 H31C 109.5 . . ?
H31B C31 H31C 109.5 . . ?
N13 C32 C33 108.1(6) . . ?
N13 C32 C31 122.7(6) . . ?
C33 C32 C31 129.2(7) . . ?
C32 C33 C34 106.2(6) . . ?
C32 C33 H33A 126.9 . . ?
C34 C33 H33A 126.9 . . ?
N14 C34 C33 110.2(5) . . ?
N14 C34 C35 119.4(6) . . ?
C33 C34 C35 130.4(6) . . ?
C34 C35 H35A 109.5 . . ?
C34 C35 H35B 109.5 . . ?
H35A C35 H35B 109.5 . . ?
C34 C35 H35C 109.5 . . ?
H35A C35 H35C 109.5 . . ?
H35B C35 H35C 109.5 . . ?
N15 C36 N16 118.5(5) . . ?
N15 C36 C37 123.1(5) . . ?
N16 C36 C37 118.4(5) . . ?
C38 C37 C36 121.9(6) . . ?
C38 C37 H37A 119.0 . . ?
C36 C37 H37A 119.0 . . ?
C37 C38 C39 119.6(6) . . ?
C37 C38 H38A 120.2 . . ?
C39 C38 H38A 120.2 . . ?
C40 C39 C38 117.6(6) . . ?
C40 C39 H39A 121.2 . . ?
C38 C39 H39A 121.2 . . ?
N16 C40 C39 124.9(6) . . ?
N16 C40 H40A 117.6 . . ?
C39 C40 H40A 117.6 . . ?

loop_
_geom_bond_atom_site_label_1
_geom_bond_atom_site_label_2
_geom_bond_distance
_geom_bond_site_symmetry_2
_geom_bond_publ_flag
Yb1 O1 2.015(3) . ?
Yb1 N7 2.292(5) . ?
Yb1 N16 2.411(4) . ?
Yb1 N2 2.426(4) . ?
Yb1 N4 2.435(4) . ?
Yb1 N6 2.484(4) . ?
Yb1 Yb2 3.4788(12) . ?
Yb1 H7' 2.59(6) . ?
Yb2 O1 2.021(3) . ?
Yb2 N15 2.276(5) . ?
Yb2 N8 2.409(5) . ?
Yb2 N12 2.424(4) . ?
Yb2 N14 2.435(5) . ?
Yb2 N10 2.487(4) . ?
Yb2 H15' 2.53(6) . ?
B1 N1 1.506(8) . ?
B1 N5 1.541(7) . ?
B1 N3 1.578(8) . ?
B1 H1' 1.093(19) . ?
B2 N9 1.509(10) . ?
B2 N11 1.535(9) . ?
B2 N13 1.554(9) . ?
B2 H2' 1.090(19) . ?
N1 C2 1.352(6) . ?
N1 N2 1.386(6) . ?
N2 C4 1.345(7) . ?
N3 C7 1.335(7) . ?
N3 N4 1.382(6) . ?
N4 C9 1.339(7) . ?
N5 C12 1.336(7) . ?
N5 N6 1.384(6) . ?
N6 C14 1.334(6) . ?
N7 C16 1.328(7) . ?
N7 H7' 0.70(6) . ?
N8 C20 1.363(7) . ?
N8 C16 1.369(7) . ?
N9 C22 1.345(8) . ?
N9 N10 1.390(6) . ?
N10 C24 1.344(7) . ?
N11 C27 1.351(7) . ?
N11 N12 1.373(6) . ?
N12 C29 1.311(7) . ?
N13 C32 1.343(7) . ?
N13 N14 1.382(6) . ?
N14 C34 1.329(7) . ?
N15 C36 1.320(6) . ?
N15 H15' 0.79(5) . ?
N16 C40 1.343(6) . ?
N16 C36 1.365(6) . ?
C1 C2 1.492(7) . ?
C1 H1A 0.9600 . ?
C1 H1B 0.9600 . ?
C1 H1C 0.9600 . ?
C2 C3 1.369(8) . ?
C3 C4 1.353(7) . ?
C3 H3A 0.9300 . ?
C4 C5 1.497(8) . ?
C5 H5A 0.9600 . ?
C5 H5B 0.9600 . ?
C5 H5C 0.9600 . ?
C6 C7 1.484(8) . ?
C6 H6A 0.9600 . ?
C6 H6B 0.9600 . ?
C6 H6C 0.9600 . ?
C7 C8 1.372(8) . ?
C8 C9 1.375(8) . ?
C8 H8A 0.9300 . ?
C9 C10 1.486(8) . ?
C10 H10A 0.9600 . ?
C10 H10B 0.9600 . ?
C10 H10C 0.9600 . ?
C11 C12 1.500(8) . ?
C11 H11A 0.9600 . ?
C11 H11B 0.9600 . ?
C11 H11C 0.9600 . ?
C12 C13 1.364(8) . ?
C13 C14 1.351(8) . ?
C13 H13A 0.9300 . ?
C14 C15 1.503(8) . ?
C15 H15A 0.9600 . ?
C15 H15B 0.9600 . ?
C15 H15C 0.9600 . ?
C16 C17 1.439(8) . ?
C17 C18 1.346(8) . ?
C17 H17A 0.9300 . ?
C18 C19 1.378(9) . ?
C18 H18A 0.9300 . ?
C19 C20 1.367(9) . ?
C19 H19A 0.9300 . ?
C20 H20A 0.9300 . ?
C21 C22 1.504(9) . ?
C21 H21A 0.9600 . ?
C21 H21B 0.9600 . ?
C21 H21C 0.9600 . ?
C22 C23 1.347(9) . ?
C23 C24 1.387(8) . ?
C23 H23A 0.9300 . ?
C24 C25 1.488(8) . ?
C25 H25A 0.9600 . ?
C25 H25B 0.9600 . ?
C25 H25C 0.9600 . ?
C26 C27 1.508(9) . ?
C26 H26A 0.9600 . ?
C26 H26B 0.9600 . ?
C26 H26C 0.9600 . ?
C27 C28 1.357(10) . ?
C28 C29 1.369(9) . ?
C28 H28A 0.9300 . ?
C29 C30 1.503(9) . ?
C30 H30A 0.9600 . ?
C30 H30B 0.9600 . ?
C30 H30C 0.9600 . ?
C31 C32 1.487(8) . ?
C31 H31A 0.9600 . ?
C31 H31B 0.9600 . ?
C31 H31C 0.9600 . ?
C32 C33 1.366(8) . ?
C33 C34 1.381(8) . ?
C33 H33A 0.9300 . ?
C34 C35 1.493(8) . ?
C35 H35A 0.9600 . ?
C35 H35B 0.9600 . ?
C35 H35C 0.9600 . ?
C36 C37 1.419(7) . ?
C37 C38 1.323(7) . ?
C37 H37A 0.9300 . ?
C38 C39 1.381(8) . ?
C38 H38A 0.9300 . ?
C39 C40 1.359(8) . ?
C39 H39A 0.9300 . ?
C40 H40A 0.9300 . ?

loop_
_geom_torsion_atom_site_label_1
_geom_torsion_atom_site_label_2
_geom_torsion_atom_site_label_3
_geom_torsion_atom_site_label_4
_geom_torsion
_geom_torsion_site_symmetry_1
_geom_torsion_site_symmetry_2
_geom_torsion_site_symmetry_3
_geom_torsion_site_symmetry_4
_geom_torsion_publ_flag
N7 Yb1 Yb2 O1 135.6(2) . . . . ?
N16 Yb1 Yb2 O1 -118.1(2) . . . . ?
N2 Yb1 Yb2 O1 -43.7(2) . . . . ?
N4 Yb1 Yb2 O1 61.9(2) . . . . ?
N6 Yb1 Yb2 O1 -179.4(3) . . . . ?
O1 Yb1 Yb2 N15 135.0(2) . . . . ?
N7 Yb1 Yb2 N15 -89.4(2) . . . . ?
N16 Yb1 Yb2 N15 16.97(18) . . . . ?
N2 Yb1 Yb2 N15 91.3(2) . . . . ?
N4 Yb1 Yb2 N15 -163.04(18) . . . . ?
N6 Yb1 Yb2 N15 -44.4(2) . . . . ?
O1 Yb1 Yb2 N8 -118.6(2) . . . . ?
N7 Yb1 Yb2 N8 16.96(18) . . . . ?
N16 Yb1 Yb2 N8 123.29(15) . . . . ?
N2 Yb1 Yb2 N8 -162.37(18) . . . . ?
N4 Yb1 Yb2 N8 -56.72(16) . . . . ?
N6 Yb1 Yb2 N8 62.0(2) . . . . ?
O1 Yb1 Yb2 N12 -38.4(3) . . . . ?
N7 Yb1 Yb2 N12 97.2(2) . . . . ?
N16 Yb1 Yb2 N12 -156.48(19) . . . . ?
N2 Yb1 Yb2 N12 -82.1(2) . . . . ?
N4 Yb1 Yb2 N12 23.5(2) . . . . ?
N6 Yb1 Yb2 N12 142.2(2) . . . . ?
O1 Yb1 Yb2 N14 64.1(2) . . . . ?
N7 Yb1 Yb2 N14 -160.3(2) . . . . ?
N16 Yb1 Yb2 N14 -53.96(17) . . . . ?
N2 Yb1 Yb2 N14 20.39(19) . . . . ?
N4 Yb1 Yb2 N14 126.04(17) . . . . ?
N6 Yb1 Yb2 N14 -115.3(2) . . . . ?
O1 Yb1 Yb2 N10 179.0(3) . . . . ?
N7 Yb1 Yb2 N10 -45.4(2) . . . . ?
N16 Yb1 Yb2 N10 61.0(2) . . . . ?
N2 Yb1 Yb2 N10 135.3(2) . . . . ?
N4 Yb1 Yb2 N10 -119.0(2) . . . . ?
N6 Yb1 Yb2 N10 -0.4(2) . . . . ?
N5 B1 N1 C2 -124.0(5) . . . . ?
N3 B1 N1 C2 113.4(6) . . . . ?
N5 B1 N1 N2 58.2(6) . . . . ?
N3 B1 N1 N2 -64.4(6) . . . . ?
C2 N1 N2 C4 0.7(6) . . . . ?
B1 N1 N2 C4 178.9(5) . . . . ?
C2 N1 N2 Yb1 -174.0(3) . . . . ?
B1 N1 N2 Yb1 4.2(6) . . . . ?
O1 Yb1 N2 C4 -31.4(5) . . . . ?
N7 Yb1 N2 C4 172.1(5) . . . . ?
N16 Yb1 N2 C4 61.2(5) . . . . ?
N4 Yb1 N2 C4 -134.6(5) . . . . ?
N6 Yb1 N2 C4 144.3(5) . . . . ?
Yb2 Yb1 N2 C4 -9.4(5) . . . . ?
O1 Yb1 N2 N1 141.8(3) . . . . ?
N7 Yb1 N2 N1 -14.7(6) . . . . ?
N16 Yb1 N2 N1 -125.6(4) . . . . ?
N4 Yb1 N2 N1 38.5(3) . . . . ?
N6 Yb1 N2 N1 -42.6(3) . . . . ?
Yb2 Yb1 N2 N1 163.7(3) . . . . ?
N1 B1 N3 C7 -116.4(6) . . . . ?
N5 B1 N3 C7 119.9(6) . . . . ?
N1 B1 N3 N4 59.5(6) . . . . ?
N5 B1 N3 N4 -64.2(6) . . . . ?
C7 N3 N4 C9 -0.8(6) . . . . ?
B1 N3 N4 C9 -177.5(4) . . . . ?
C7 N3 N4 Yb1 -179.8(3) . . . . ?
B1 N3 N4 Yb1 3.5(6) . . . . ?
O1 Yb1 N4 C9 32.5(5) . . . . ?
N7 Yb1 N4 C9 -59.5(5) . . . . ?
N16 Yb1 N4 C9 -175.4(4) . . . . ?
N2 Yb1 N4 C9 139.5(5) . . . . ?
N6 Yb1 N4 C9 -142.0(5) . . . . ?
Yb2 Yb1 N4 C9 4.6(5) . . . . ?
O1 Yb1 N4 N3 -148.9(3) . . . . ?
N7 Yb1 N4 N3 119.1(4) . . . . ?
N16 Yb1 N4 N3 3.2(6) . . . . ?
N2 Yb1 N4 N3 -41.8(3) . . . . ?
N6 Yb1 N4 N3 36.7(3) . . . . ?
Yb2 Yb1 N4 N3 -176.8(3) . . . . ?
N1 B1 N5 C12 116.1(6) . . . . ?
N3 B1 N5 C12 -122.0(6) . . . . ?
N1 B1 N5 N6 -58.6(6) . . . . ?
N3 B1 N5 N6 63.2(6) . . . . ?
C12 N5 N6 C14 -0.6(6) . . . . ?
B1 N5 N6 C14 175.1(5) . . . . ?
C12 N5 N6 Yb1 -178.2(4) . . . . ?
B1 N5 N6 Yb1 -2.5(6) . . . . ?
O1 Yb1 N6 C14 11.0(15) . . . . ?
N7 Yb1 N6 C14 55.3(5) . . . . ?
N16 Yb1 N6 C14 -46.7(5) . . . . ?
N2 Yb1 N6 C14 -135.8(5) . . . . ?
N4 Yb1 N6 C14 145.7(5) . . . . ?
Yb2 Yb1 N6 C14 13.3(6) . . . . ?
O1 Yb1 N6 N5 -172.2(10) . . . . ?
N7 Yb1 N6 N5 -127.9(4) . . . . ?
N16 Yb1 N6 N5 130.2(4) . . . . ?
N2 Yb1 N6 N5 41.1(4) . . . . ?
N4 Yb1 N6 N5 -37.4(4) . . . . ?
Yb2 Yb1 N6 N5 -169.8(3) . . . . ?
O1 Yb1 N7 C16 -5.6(7) . . . . ?
N16 Yb1 N7 C16 -99.4(7) . . . . ?
N2 Yb1 N7 C16 152.5(6) . . . . ?
N4 Yb1 N7 C16 101.3(7) . . . . ?
N6 Yb1 N7 C16 179.7(7) . . . . ?
Yb2 Yb1 N7 C16 -26.4(7) . . . . ?
O1 Yb2 N8 C20 142.9(4) . . . . ?
N15 Yb2 N8 C20 -124.2(4) . . . . ?
N12 Yb2 N8 C20 35.6(4) . . . . ?
N14 Yb2 N8 C20 -16.4(6) . . . . ?
N10 Yb2 N8 C20 -44.0(4) . . . . ?
Yb1 Yb2 N8 C20 169.3(4) . . . . ?
O1 Yb2 N8 C16 -52.0(4) . . . . ?
N15 Yb2 N8 C16 40.9(4) . . . . ?
N12 Yb2 N8 C16 -159.3(4) . . . . ?
N14 Yb2 N8 C16 148.7(4) . . . . ?
N10 Yb2 N8 C16 121.1(4) . . . . ?
Yb1 Yb2 N8 C16 -25.6(4) . . . . ?
N11 B2 N9 C22 116.5(8) . . . . ?
N13 B2 N9 C22 -123.0(7) . . . . ?
N11 B2 N9 N10 -67.1(7) . . . . ?
N13 B2 N9 N10 53.4(8) . . . . ?
C22 N9 N10 C24 -0.3(7) . . . . ?
B2 N9 N10 C24 -177.3(6) . . . . ?
C22 N9 N10 Yb2 -171.5(5) . . . . ?
B2 N9 N10 Yb2 11.5(7) . . . . ?
O1 Yb2 N10 C24 18.8(14) . . . . ?
N15 Yb2 N10 C24 56.3(5) . . . . ?
N8 Yb2 N10 C24 -46.0(5) . . . . ?
N12 Yb2 N10 C24 -137.9(6) . . . . ?
N14 Yb2 N10 C24 144.9(6) . . . . ?
Yb1 Yb2 N10 C24 15.1(6) . . . . ?
O1 Yb2 N10 N9 -172.7(9) . . . . ?
N15 Yb2 N10 N9 -135.3(4) . . . . ?
N8 Yb2 N10 N9 122.4(4) . . . . ?
N12 Yb2 N10 N9 30.5(4) . . . . ?
N14 Yb2 N10 N9 -46.6(4) . . . . ?
Yb1 Yb2 N10 N9 -176.4(3) . . . . ?
N9 B2 N11 C27 -126.0(7) . . . . ?
N13 B2 N11 C27 112.6(7) . . . . ?
N9 B2 N11 N12 60.0(8) . . . . ?
N13 B2 N11 N12 -61.5(8) . . . . ?
C27 N11 N12 C29 0.5(7) . . . . ?
B2 N11 N12 C29 175.7(6) . . . . ?
C27 N11 N12 Yb2 -174.6(4) . . . . ?
B2 N11 N12 Yb2 0.6(8) . . . . ?
O1 Yb2 N12 C29 -27.2(6) . . . . ?
N15 Yb2 N12 C29 -172.2(5) . . . . ?
N8 Yb2 N12 C29 67.2(6) . . . . ?
N14 Yb2 N12 C29 -131.8(6) . . . . ?
N10 Yb2 N12 C29 149.7(6) . . . . ?
Yb1 Yb2 N12 C29 -8.0(6) . . . . ?
O1 Yb2 N12 N11 146.5(4) . . . . ?
N15 Yb2 N12 N11 1.5(7) . . . . ?
N8 Yb2 N12 N11 -119.0(4) . . . . ?
N14 Yb2 N12 N11 42.0(4) . . . . ?
N10 Yb2 N12 N11 -36.6(4) . . . . ?
Yb1 Yb2 N12 N11 165.8(3) . . . . ?
N9 B2 N13 C32 114.4(7) . . . . ?
N11 B2 N13 C32 -123.6(6) . . . . ?
N9 B2 N13 N14 -65.7(7) . . . . ?
N11 B2 N13 N14 56.4(7) . . . . ?
C32 N13 N14 C34 0.1(6) . . . . ?
B2 N13 N14 C34 -179.9(5) . . . . ?
C32 N13 N14 Yb2 -172.8(4) . . . . ?
B2 N13 N14 Yb2 7.2(7) . . . . ?
O1 Yb2 N14 C34 39.8(5) . . . . ?
N15 Yb2 N14 C34 -51.4(5) . . . . ?
N8 Yb2 N14 C34 -162.0(4) . . . . ?
N12 Yb2 N14 C34 143.4(5) . . . . ?
N10 Yb2 N14 C34 -133.8(5) . . . . ?
Yb1 Yb2 N14 C34 11.2(5) . . . . ?
O1 Yb2 N14 N13 -149.4(4) . . . . ?
N15 Yb2 N14 N13 119.4(4) . . . . ?
N8 Yb2 N14 N13 8.8(6) . . . . ?
N12 Yb2 N14 N13 -45.8(4) . . . . ?
N10 Yb2 N14 N13 37.0(4) . . . . ?
Yb1 Yb2 N14 N13 -178.0(3) . . . . ?
O1 Yb2 N15 C36 -14.8(7) . . . . ?
N8 Yb2 N15 C36 -109.3(7) . . . . ?
N12 Yb2 N15 C36 132.0(6) . . . . ?
N14 Yb2 N15 C36 93.0(7) . . . . ?
N10 Yb2 N15 C36 169.8(7) . . . . ?
Yb1 Yb2 N15 C36 -35.7(6) . . . . ?
O1 Yb1 N16 C40 137.1(4) . . . . ?
N7 Yb1 N16 C40 -130.0(4) . . . . ?
N2 Yb1 N16 C40 27.2(4) . . . . ?
N4 Yb1 N16 C40 -16.2(6) . . . . ?
N6 Yb1 N16 C40 -49.2(4) . . . . ?
Yb2 Yb1 N16 C40 163.8(4) . . . . ?
O1 Yb1 N16 C36 -45.5(4) . . . . ?
N7 Yb1 N16 C36 47.4(4) . . . . ?
N2 Yb1 N16 C36 -155.4(4) . . . . ?
N4 Yb1 N16 C36 161.2(4) . . . . ?
N6 Yb1 N16 C36 128.2(4) . . . . ?
Yb2 Yb1 N16 C36 -18.9(4) . . . . ?
N7 Yb1 O1 Yb2 -41.0(2) . . . . ?
N16 Yb1 O1 Yb2 59.9(2) . . . . ?
N2 Yb1 O1 Yb2 148.33(18) . . . . ?
N4 Yb1 O1 Yb2 -130.52(18) . . . . ?
N6 Yb1 O1 Yb2 2.9(12) . . . . ?
N15 Yb2 O1 Yb1 -41.5(2) . . . . ?
N8 Yb2 O1 Yb1 59.7(2) . . . . ?
N12 Yb2 O1 Yb1 151.51(19) . . . . ?
N14 Yb2 O1 Yb1 -128.86(19) . . . . ?
N10 Yb2 O1 Yb1 -4.5(12) . . . . ?
N2 N1 C2 C3 -1.2(6) . . . . ?
B1 N1 C2 C3 -179.3(5) . . . . ?
N2 N1 C2 C1 175.6(5) . . . . ?
B1 N1 C2 C1 -2.5(9) . . . . ?
N1 C2 C3 C4 1.2(6) . . . . ?
C1 C2 C3 C4 -175.2(6) . . . . ?
N1 N2 C4 C3 0.1(6) . . . . ?
Yb1 N2 C4 C3 174.1(4) . . . . ?
N1 N2 C4 C5 179.6(5) . . . . ?
Yb1 N2 C4 C5 -6.4(8) . . . . ?
C2 C3 C4 N2 -0.8(7) . . . . ?
C2 C3 C4 C5 179.7(6) . . . . ?
N4 N3 C7 C8 1.1(6) . . . . ?
B1 N3 C7 C8 177.3(5) . . . . ?
N4 N3 C7 C6 179.3(5) . . . . ?
B1 N3 C7 C6 -4.5(9) . . . . ?
N3 C7 C8 C9 -0.9(7) . . . . ?
C6 C7 C8 C9 -179.0(6) . . . . ?
N3 N4 C9 C8 0.3(6) . . . . ?
Yb1 N4 C9 C8 179.1(4) . . . . ?
N3 N4 C9 C10 -178.0(5) . . . . ?
Yb1 N4 C9 C10 0.8(8) . . . . ?
C7 C8 C9 N4 0.4(7) . . . . ?
C7 C8 C9 C10 178.4(6) . . . . ?
N6 N5 C12 C13 -0.1(7) . . . . ?
B1 N5 C12 C13 -175.4(6) . . . . ?
N6 N5 C12 C11 -179.0(6) . . . . ?
B1 N5 C12 C11 5.7(10) . . . . ?
N5 C12 C13 C14 0.8(8) . . . . ?
C11 C12 C13 C14 179.6(7) . . . . ?
N5 N6 C14 C13 1.1(7) . . . . ?
Yb1 N6 C14 C13 178.3(4) . . . . ?
N5 N6 C14 C15 -176.9(5) . . . . ?
Yb1 N6 C14 C15 0.2(9) . . . . ?
C12 C13 C14 N6 -1.2(8) . . . . ?
C12 C13 C14 C15 176.7(6) . . . . ?
Yb1 N7 C16 N8 13.7(10) . . . . ?
Yb1 N7 C16 C17 -167.0(5) . . . . ?
C20 N8 C16 N7 -174.8(5) . . . . ?
Yb2 N8 C16 N7 20.0(7) . . . . ?
C20 N8 C16 C17 5.9(7) . . . . ?
Yb2 N8 C16 C17 -159.3(4) . . . . ?
N7 C16 C17 C18 175.9(6) . . . . ?
N8 C16 C17 C18 -4.8(9) . . . . ?
C16 C17 C18 C19 1.3(10) . . . . ?
C17 C18 C19 C20 1.0(10) . . . . ?
C16 N8 C20 C19 -3.8(8) . . . . ?
Yb2 N8 C20 C19 161.9(5) . . . . ?
C18 C19 C20 N8 0.3(10) . . . . ?
N10 N9 C22 C23 -1.0(9) . . . . ?
B2 N9 C22 C23 175.8(7) . . . . ?
N10 N9 C22 C21 -178.0(8) . . . . ?
B2 N9 C22 C21 -1.2(13) . . . . ?
N9 C22 C23 C24 1.8(10) . . . . ?
C21 C22 C23 C24 178.6(9) . . . . ?
N9 N10 C24 C23 1.4(7) . . . . ?
Yb2 N10 C24 C23 170.7(5) . . . . ?
N9 N10 C24 C25 -179.3(6) . . . . ?
Yb2 N10 C24 C25 -9.9(9) . . . . ?
C22 C23 C24 N10 -2.0(9) . . . . ?
C22 C23 C24 C25 178.7(7) . . . . ?
N12 N11 C27 C28 0.4(8) . . . . ?
B2 N11 C27 C28 -174.3(7) . . . . ?
N12 N11 C27 C26 -178.0(7) . . . . ?
B2 N11 C27 C26 7.3(12) . . . . ?
N11 C27 C28 C29 -1.1(9) . . . . ?
C26 C27 C28 C29 177.2(8) . . . . ?
N11 N12 C29 C28 -1.2(8) . . . . ?
Yb2 N12 C29 C28 173.2(5) . . . . ?
N11 N12 C29 C30 179.2(6) . . . . ?
Yb2 N12 C29 C30 -6.3(9) . . . . ?
C27 C28 C29 N12 1.4(9) . . . . ?
C27 C28 C29 C30 -179.0(7) . . . . ?
N14 N13 C32 C33 0.4(7) . . . . ?
B2 N13 C32 C33 -179.6(6) . . . . ?
N14 N13 C32 C31 179.7(5) . . . . ?
B2 N13 C32 C31 -0.3(10) . . . . ?
N13 C32 C33 C34 -0.7(7) . . . . ?
C31 C32 C33 C34 -180.0(6) . . . . ?
N13 N14 C34 C33 -0.5(6) . . . . ?
Yb2 N14 C34 C33 171.3(4) . . . . ?
N13 N14 C34 C35 179.9(5) . . . . ?
Yb2 N14 C34 C35 -8.3(8) . . . . ?
C32 C33 C34 N14 0.8(7) . . . . ?
C32 C33 C34 C35 -179.7(6) . . . . ?
Yb2 N15 C36 N16 31.1(9) . . . . ?
Yb2 N15 C36 C37 -147.4(5) . . . . ?
C40 N16 C36 N15 -176.3(5) . . . . ?
Yb1 N16 C36 N15 6.3(7) . . . . ?
C40 N16 C36 C37 2.3(8) . . . . ?
Yb1 N16 C36 C37 -175.1(4) . . . . ?
N15 C36 C37 C38 176.0(6) . . . . ?
N16 C36 C37 C38 -2.6(9) . . . . ?
C36 C37 C38 C39 1.3(10) . . . . ?
C37 C38 C39 C40 0.2(11) . . . . ?
C36 N16 C40 C39 -0.9(9) . . . . ?
Yb1 N16 C40 C39 176.6(5) . . . . ?
C38 C39 C40 N16 -0.4(11) . . . . ?
